data_1548171
loop_
_publ_author_name
'Sheng-Qun Su'
'Takashi Kamachi'
'Zi-Shuo Yao'
'You-Gui Huang'
'Yoshihito Shiota'
'Kazunari Yoshizawa'
'Nobuaki Azuma'
'Yuji Miyazaki'
'Motohiro Nakano'
'Goro Maruta'
'Sadamu Takeda'
'Soonchul Kang'
'Shinji Kanegawa'
'Osamu Sato'

_publ_section_title
;
 Assembling an alkyl rotor to access abrupt and reversible crystalline
 deformation of a cobalt(II) complex
;
_journal_name_full 'Nature Communications'
_journal_page_first 8810
_journal_paper_doi 10.1038/ncomms9810
_journal_volume 6
_journal_year 2015
_chemical_formula_moiety 'C16 H8 D9 N7 O8 Zn'
_chemical_formula_sum 'C16 H17 N7 O8 Zn'
_chemical_formula_weight 509.74
_space_group_IT_number 14
_symmetry_cell_setting monoclinic
_symmetry_space_group_name_Hall '-P 2ybc'
_symmetry_space_group_name_H-M 'P 1 21/c 1'
_atom_sites_solution_hydrogens geom
_atom_sites_solution_primary direct
_atom_sites_solution_secondary difmap
_cell_angle_alpha 90.00
_cell_angle_beta 102.973(10)
_cell_angle_gamma 90.00
_cell_formula_units_Z 4
_cell_length_a 9.860(4)
_cell_length_b 25.836(10)
_cell_length_c 8.226(3)
_cell_measurement_reflns_used 7711
_cell_measurement_temperature 193(2)
_cell_measurement_theta_max 30.2890
_cell_measurement_theta_min 1.5764
_cell_volume 2042.0(14)
_computing_structure_refinement 'SHELXL-97 (Sheldrick, 1997)'
_computing_structure_solution 'SHELXS-97 (Sheldrick, 1990)'
_diffrn_ambient_temperature 193(2)
_diffrn_detector_area_resol_mean 28.5714
_diffrn_measured_fraction_theta_full 0.971
_diffrn_measured_fraction_theta_max 0.971
_diffrn_measurement_device_type Molybdenum
_diffrn_measurement_method dtprofit.ref
_diffrn_radiation_monochromator graphite
_diffrn_radiation_source 'fine-focus sealed tube'
_diffrn_radiation_type MoK\a
_diffrn_radiation_wavelength 0.71075
_diffrn_reflns_av_R_equivalents 0.0749
_diffrn_reflns_av_sigmaI/netI 0.0958
_diffrn_reflns_limit_h_max 11
_diffrn_reflns_limit_h_min -12
_diffrn_reflns_limit_k_max 33
_diffrn_reflns_limit_k_min -32
_diffrn_reflns_limit_l_max 10
_diffrn_reflns_limit_l_min -10
_diffrn_reflns_number 18211
_diffrn_reflns_theta_full 27.54
_diffrn_reflns_theta_max 27.54
_diffrn_reflns_theta_min 3.03
_exptl_absorpt_coefficient_mu 1.264
_exptl_absorpt_correction_T_max 0.8840
_exptl_absorpt_correction_T_min 0.8331
_exptl_absorpt_correction_type multi-scan
_exptl_crystal_colour colorless
_exptl_crystal_density_diffrn 1.629
_exptl_crystal_density_method 'not measured'
_exptl_crystal_description prism
_exptl_crystal_F_000 1024
_exptl_crystal_size_max 0.15
_exptl_crystal_size_mid 0.12
_exptl_crystal_size_min 0.10
_refine_diff_density_max 0.519
_refine_diff_density_min -0.489
_refine_diff_density_rms 0.069
_refine_ls_extinction_method none
_refine_ls_goodness_of_fit_ref 1.022
_refine_ls_hydrogen_treatment mixed
_refine_ls_matrix_type full
_refine_ls_number_parameters 290
_refine_ls_number_reflns 4580
_refine_ls_number_restraints 0
_refine_ls_restrained_S_all 1.022
_refine_ls_R_factor_all 0.1006
_refine_ls_R_factor_gt 0.0590
_refine_ls_shift/su_max 0.001
_refine_ls_shift/su_mean 0.000
_refine_ls_structure_factor_coef Fsqd
_refine_ls_weighting_details 'calc w=1/[\s^2^(Fo^2^)+(0.0469P)^2^+0.0000P] where P=(Fo^2^+2Fc^2^)/3'
_refine_ls_weighting_scheme calc
_refine_ls_wR_factor_gt 0.1212
_refine_ls_wR_factor_ref 0.1424
_reflns_number_gt 2866
_reflns_number_total 4580
_reflns_threshold_expression >2sigma(I)
_cod_data_source_file 14.cif
_cod_data_source_block 14
_cod_depositor_comments
;
The following automatic conversions were performed:

'_symmetry_cell_setting' value 'Monoclinic' changed to 'monoclinic'
according to the built-in table from CIF Core dictionary named
'cif_core.dic' version 2.4.1 from 2010-06-29.

'_exptl_absorpt_correction_type' value 'Multi-scan' changed to
'multi-scan' according to the built-in table from CIF Core dictionary
named 'cif_core.dic' version 2.4.1 from 2010-06-29.

Automatic conversion script
Id: cif_fix_values 5376 2017-05-30 11:51:03Z andrius 
;
_cod_original_cell_volume 2041.9(13)
_cod_original_sg_symbol_H-M P21/c
_cod_database_code 1548171

loop_
_symmetry_equiv_pos_as_xyz
'x, y, z'
'-x, y+1/2, -z+1/2'
'-x, -y, -z'
'x, -y-1/2, z-1/2'

loop_
_atom_site_label
_atom_site_type_symbol
_atom_site_fract_x
_atom_site_fract_y
_atom_site_fract_z
_atom_site_U_iso_or_equiv
_atom_site_adp_type
_atom_site_occupancy
_atom_site_symmetry_multiplicity
_atom_site_calc_flag
_atom_site_refinement_flags
_atom_site_disorder_assembly
_atom_site_disorder_group
Zn1 Zn 0.04704(5) 0.626848(18) 0.21353(6) 0.0439(2) Uani 1 1 d . . .
C1 C -0.1056(5) 0.52329(16) 0.3132(5) 0.0518(11) Uani 1 1 d . . .
H1A H -0.0472 0.4977 0.2818 0.062 Uiso 1 1 calc R . .
C2 C -0.2191(5) 0.51248(17) 0.3824(5) 0.0529(11) Uani 1 1 d . . .
H2A H -0.2517 0.4793 0.4056 0.063 Uiso 1 1 calc R . .
C3 C -0.2735(4) 0.55898(16) 0.4099(5) 0.0479(11) Uani 1 1 d . . .
H3A H -0.3520 0.5647 0.4567 0.058 Uiso 1 1 calc R . .
C4 C -0.2045(4) 0.64982(16) 0.3570(5) 0.0384(9) Uani 1 1 d . . .
C5 C -0.3080(4) 0.67769(15) 0.4058(5) 0.0410(9) Uani 1 1 d . . .
H5A H -0.3793 0.6608 0.4466 0.049 Uiso 1 1 calc R . .
C6 C -0.3042(4) 0.73140(15) 0.3932(5) 0.0395(9) Uani 1 1 d . . .
C7 C -0.4200(4) 0.76193(18) 0.4418(5) 0.0481(11) Uani 1 1 d . . .
C8 C -0.1984(4) 0.75592(16) 0.3357(5) 0.0423(10) Uani 1 1 d . . .
H8A H -0.1947 0.7925 0.3271 0.051 Uiso 1 1 calc R . .
C9 C -0.0994(4) 0.72472(15) 0.2917(4) 0.0353(9) Uani 1 1 d . . .
C10 C 0.0499(4) 0.79283(16) 0.2003(5) 0.0463(11) Uani 1 1 d . . .
H10A H 0.0001 0.8234 0.2142 0.056 Uiso 1 1 calc R . .
C11 C 0.1694(4) 0.79001(18) 0.1454(5) 0.0517(12) Uani 1 1 d . . .
H11A H 0.2203 0.8180 0.1133 0.062 Uiso 1 1 calc R . .
C12 C 0.2021(4) 0.73725(18) 0.1461(5) 0.0528(12) Uani 1 1 d . . .
H12A H 0.2816 0.7237 0.1135 0.063 Uiso 1 1 calc R . .
C13 C -0.5151(5) 0.84572(19) 0.4556(7) 0.0680(14) Uani 1 1 d . . .
H13A H -0.5021 0.8489 0.5781 0.082 Uiso 1 1 calc R . .
H13B H -0.6082 0.8307 0.4099 0.082 Uiso 1 1 calc R . .
C16 C -0.3735(7) 0.9776(2) 0.3383(8) 0.107(2) Uani 1 1 d . . .
H16A H -0.2813 0.9921 0.3866 0.161 Uiso 1 1 calc R . .
H16B H -0.4454 1.0009 0.3613 0.161 Uiso 1 1 calc R . .
H16C H -0.3848 0.9739 0.2175 0.161 Uiso 1 1 calc R . .
N1 N -0.0896(3) 0.57363(13) 0.2967(4) 0.0440(8) Uani 1 1 d . . .
N2 N -0.1943(3) 0.59610(12) 0.3575(4) 0.0399(8) Uani 1 1 d . . .
N3 N -0.1021(3) 0.67304(11) 0.3001(4) 0.0349(7) Uani 1 1 d . . .
N4 N 0.0152(3) 0.74339(12) 0.2316(4) 0.0395(8) Uani 1 1 d . . .
N5 N 0.1080(3) 0.70849(13) 0.1980(4) 0.0433(8) Uani 1 1 d . . .
N6 N -0.0202(4) 0.59301(17) -0.1037(5) 0.0638(11) Uani 1 1 d . . .
N7 N 0.3169(5) 0.60747(15) 0.3468(7) 0.0667(12) Uani 1 1 d . . .
O1 O -0.0528(4) 0.63331(11) -0.0378(4) 0.0718(10) Uani 1 1 d . . .
O2 O -0.0504(4) 0.58769(13) -0.2532(4) 0.0881(12) Uani 1 1 d . . .
O3 O 0.0483(6) 0.5614(2) -0.0081(5) 0.146(2) Uani 1 1 d . . .
O4 O 0.2083(3) 0.60497(11) 0.4027(4) 0.0563(8) Uani 1 1 d . . .
O5 O 0.4270(4) 0.59661(17) 0.4320(7) 0.1286(19) Uani 1 1 d . . .
O6 O 0.3036(6) 0.61938(16) 0.2007(7) 0.133(2) Uani 1 1 d . . .
O7 O -0.4064(3) 0.81209(12) 0.4153(4) 0.0587(8) Uani 1 1 d . . .
O8 O -0.5074(3) 0.74258(12) 0.5004(5) 0.0669(9) Uani 1 1 d . . .
C14 C -0.5043(8) 0.8976(3) 0.3806(11) 0.126(3) Uani 1 1 d . . .
H14A H -0.5292 0.8931 0.2579 0.151 Uiso 1 1 calc R . .
H14B H -0.5774 0.9196 0.4099 0.151 Uiso 1 1 calc R . .
C15 C -0.3873(7) 0.9245(3) 0.4162(12) 0.146(3) Uani 1 1 d . . .
H15A H -0.3140 0.9021 0.3887 0.175 Uiso 1 1 calc R . .
H15B H -0.3633 0.9293 0.5387 0.175 Uiso 1 1 calc R . .

loop_
_atom_site_aniso_label
_atom_site_aniso_U_11
_atom_site_aniso_U_22
_atom_site_aniso_U_33
_atom_site_aniso_U_23
_atom_site_aniso_U_13
_atom_site_aniso_U_12
Zn1 0.0418(3) 0.0494(3) 0.0435(3) -0.0039(2) 0.0161(2) -0.0005(2)
C1 0.056(3) 0.038(2) 0.060(3) -0.006(2) 0.011(2) -0.001(2)
C2 0.055(3) 0.039(3) 0.065(3) 0.002(2) 0.013(2) -0.009(2)
C3 0.044(3) 0.049(3) 0.055(3) 0.007(2) 0.018(2) -0.012(2)
C4 0.040(2) 0.041(2) 0.035(2) -0.0015(18) 0.0105(18) -0.0029(19)
C5 0.033(2) 0.049(3) 0.042(2) -0.0029(19) 0.0112(18) -0.0076(19)
C6 0.038(2) 0.045(2) 0.034(2) -0.0071(18) 0.0054(18) 0.0000(19)
C7 0.044(3) 0.052(3) 0.048(3) -0.008(2) 0.009(2) 0.002(2)
C8 0.046(2) 0.043(2) 0.038(2) -0.0017(19) 0.0095(19) -0.002(2)
C9 0.038(2) 0.043(2) 0.0244(18) 0.0021(16) 0.0052(16) -0.0061(19)
C10 0.058(3) 0.043(2) 0.037(2) 0.0061(19) 0.008(2) -0.009(2)
C11 0.057(3) 0.060(3) 0.042(2) 0.006(2) 0.017(2) -0.018(2)
C12 0.041(2) 0.072(3) 0.050(3) 0.005(2) 0.019(2) -0.009(2)
C13 0.062(3) 0.057(3) 0.088(4) -0.014(3) 0.025(3) 0.015(3)
C16 0.138(6) 0.067(4) 0.127(6) 0.003(4) 0.050(5) 0.008(4)
N1 0.0412(19) 0.042(2) 0.052(2) -0.0049(16) 0.0167(16) -0.0009(16)
N2 0.0374(19) 0.041(2) 0.043(2) -0.0013(15) 0.0140(15) -0.0008(15)
N3 0.0369(17) 0.0368(18) 0.0322(17) -0.0010(14) 0.0108(14) -0.0029(15)
N4 0.0416(19) 0.044(2) 0.0333(17) 0.0055(15) 0.0101(15) -0.0045(16)
N5 0.041(2) 0.050(2) 0.0405(19) 0.0034(16) 0.0130(16) -0.0018(17)
N6 0.078(3) 0.067(3) 0.051(3) 0.002(2) 0.024(2) 0.011(2)
N7 0.061(3) 0.052(3) 0.094(4) -0.002(2) 0.032(3) 0.002(2)
O1 0.127(3) 0.0448(19) 0.0488(19) -0.0088(15) 0.031(2) 0.0111(18)
O2 0.152(4) 0.070(2) 0.046(2) -0.0175(18) 0.030(2) -0.006(2)
O3 0.187(5) 0.183(5) 0.087(3) 0.055(3) 0.073(3) 0.125(4)
O4 0.0393(17) 0.066(2) 0.070(2) 0.0174(17) 0.0260(15) 0.0059(15)
O5 0.039(2) 0.107(4) 0.233(6) 0.001(3) 0.017(3) 0.006(2)
O6 0.212(6) 0.089(3) 0.141(4) 0.033(3) 0.135(4) 0.055(3)
O7 0.060(2) 0.0506(19) 0.072(2) -0.0079(16) 0.0275(17) 0.0082(15)
O8 0.0509(19) 0.066(2) 0.093(3) -0.0006(19) 0.0368(18) 0.0050(16)
C14 0.119(6) 0.070(5) 0.210(8) -0.010(5) 0.081(6) 0.017(4)
C15 0.071(5) 0.076(5) 0.279(11) -0.031(6) 0.017(6) 0.009(4)

loop_
_atom_type_symbol
_atom_type_description
_atom_type_scat_dispersion_real
_atom_type_scat_dispersion_imag
_atom_type_scat_source
C C 0.0033 0.0016 'International Tables Vol C Tables 4.2.6.8 and 6.1.1.4'
H H 0.0000 0.0000 'International Tables Vol C Tables 4.2.6.8 and 6.1.1.4'
N N 0.0061 0.0033 'International Tables Vol C Tables 4.2.6.8 and 6.1.1.4'
O O 0.0106 0.0060 'International Tables Vol C Tables 4.2.6.8 and 6.1.1.4'
Zn Zn 0.2839 1.4301 'International Tables Vol C Tables 4.2.6.8 and 6.1.1.4'

loop_
_geom_angle_atom_site_label_1
_geom_angle_atom_site_label_2
_geom_angle_atom_site_label_3
_geom_angle
_geom_angle_site_symmetry_1
_geom_angle_site_symmetry_3
O4 Zn1 O1 153.07(13) . .
O4 Zn1 N3 112.18(12) . .
O1 Zn1 N3 94.51(12) . .
O4 Zn1 N1 90.96(12) . .
O1 Zn1 N1 100.20(13) . .
N3 Zn1 N1 73.91(12) . .
O4 Zn1 N5 97.67(12) . .
O1 Zn1 N5 86.56(12) . .
N3 Zn1 N5 72.67(12) . .
N1 Zn1 N5 146.31(12) . .
O4 Zn1 O3 103.87(14) . .
O1 Zn1 O3 53.66(12) . .
N3 Zn1 O3 137.78(15) . .
N1 Zn1 O3 84.53(16) . .
N5 Zn1 O3 124.13(15) . .
N1 C1 C2 111.4(4) . .
N1 C1 H1A 124.3 . .
C2 C1 H1A 124.3 . .
C3 C2 C1 106.0(4) . .
C3 C2 H2A 127.0 . .
C1 C2 H2A 127.0 . .
C2 C3 N2 107.1(4) . .
C2 C3 H3A 126.4 . .
N2 C3 H3A 126.4 . .
N3 C4 C5 122.0(4) . .
N3 C4 N2 112.8(3) . .
C5 C4 N2 125.2(4) . .
C4 C5 C6 117.6(4) . .
C4 C5 H5A 121.2 . .
C6 C5 H5A 121.2 . .
C8 C6 C5 120.9(4) . .
C8 C6 C7 121.4(4) . .
C5 C6 C7 117.7(4) . .
O8 C7 O7 126.0(4) . .
O8 C7 C6 123.1(4) . .
O7 C7 C6 110.8(4) . .
C9 C8 C6 117.0(4) . .
C9 C8 H8A 121.5 . .
C6 C8 H8A 121.5 . .
N3 C9 C8 123.2(4) . .
N3 C9 N4 112.7(3) . .
C8 C9 N4 124.1(4) . .
C11 C10 N4 106.7(4) . .
C11 C10 H10A 126.7 . .
N4 C10 H10A 126.7 . .
C10 C11 C12 105.5(4) . .
C10 C11 H11A 127.2 . .
C12 C11 H11A 127.2 . .
N5 C12 C11 111.6(4) . .
N5 C12 H12A 124.2 . .
C11 C12 H12A 124.2 . .
O7 C13 C14 108.3(4) . .
O7 C13 H13A 110.0 . .
C14 C13 H13A 110.0 . .
O7 C13 H13B 110.0 . .
C14 C13 H13B 110.0 . .
H13A C13 H13B 108.4 . .
C15 C16 H16A 109.5 . .
C15 C16 H16B 109.5 . .
H16A C16 H16B 109.5 . .
C15 C16 H16C 109.5 . .
H16A C16 H16C 109.5 . .
H16B C16 H16C 109.5 . .
C1 N1 N2 105.2(3) . .
C1 N1 Zn1 139.8(3) . .
N2 N1 Zn1 115.0(2) . .
C3 N2 N1 110.4(3) . .
C3 N2 C4 131.0(3) . .
N1 N2 C4 118.7(3) . .
C9 N3 C4 119.3(3) . .
C9 N3 Zn1 121.1(3) . .
C4 N3 Zn1 119.6(3) . .
N5 N4 C10 112.0(3) . .
N5 N4 C9 118.2(3) . .
C10 N4 C9 129.8(4) . .
C12 N5 N4 104.2(3) . .
C12 N5 Zn1 140.5(3) . .
N4 N5 Zn1 114.8(2) . .
O2 N6 O3 123.6(5) . .
O2 N6 O1 120.6(4) . .
O3 N6 O1 115.8(4) . .
O5 N7 O6 121.6(6) . .
O5 N7 O4 120.8(5) . .
O6 N7 O4 117.5(5) . .
N6 O1 Zn1 104.7(3) . .
N6 O3 Zn1 85.7(3) . .
N7 O4 Zn1 106.8(3) . .
C7 O7 C13 115.7(4) . .
C15 C14 C13 121.4(7) . .
C15 C14 H14A 107.0 . .
C13 C14 H14A 107.0 . .
C15 C14 H14B 107.0 . .
C13 C14 H14B 107.0 . .
H14A C14 H14B 106.7 . .
C14 C15 C16 122.2(7) . .
C14 C15 H15A 106.8 . .
C16 C15 H15A 106.8 . .
C14 C15 H15B 106.8 . .
C16 C15 H15B 106.8 . .
H15A C15 H15B 106.6 . .

loop_
_geom_bond_atom_site_label_1
_geom_bond_atom_site_label_2
_geom_bond_distance
_geom_bond_site_symmetry_2
Zn1 O4 2.039(3) .
Zn1 O1 2.087(3) .
Zn1 N3 2.137(3) .
Zn1 N1 2.141(3) .
Zn1 N5 2.205(3) .
Zn1 O3 2.488(5) .
C1 N1 1.321(5) .
C1 C2 1.393(6) .
C1 H1A 0.9500 .
C2 C3 1.355(6) .
C2 H2A 0.9500 .
C3 N2 1.366(5) .
C3 H3A 0.9500 .
C4 N3 1.345(5) .
C4 C5 1.381(5) .
C4 N2 1.391(5) .
C5 C6 1.393(5) .
C5 H5A 0.9500 .
C6 C8 1.391(5) .
C6 C7 1.514(5) .
C7 O8 1.187(5) .
C7 O7 1.326(5) .
C8 C9 1.375(5) .
C8 H8A 0.9500 .
C9 N3 1.338(4) .
C9 N4 1.416(5) .
C10 C11 1.354(5) .
C10 N4 1.362(5) .
C10 H10A 0.9500 .
C11 C12 1.401(6) .
C11 H11A 0.9500 .
C12 N5 1.332(5) .
C12 H12A 0.9500 .
C13 O7 1.474(5) .
C13 C14 1.490(8) .
C13 H13A 0.9900 .
C13 H13B 0.9900 .
C16 C15 1.535(9) .
C16 H16A 0.9800 .
C16 H16B 0.9800 .
C16 H16C 0.9800 .
N1 N2 1.374(4) .
N4 N5 1.357(4) .
N6 O2 1.206(4) .
N6 O3 1.225(5) .
N6 O1 1.249(4) .
N7 O5 1.186(5) .
N7 O6 1.219(5) .
N7 O4 1.259(5) .
C14 C15 1.321(8) .
C14 H14A 0.9900 .
C14 H14B 0.9900 .
C15 H15A 0.9900 .
C15 H15B 0.9900 .

loop_
_geom_torsion_atom_site_label_1
_geom_torsion_atom_site_label_2
_geom_torsion_atom_site_label_3
_geom_torsion_atom_site_label_4
_geom_torsion
_geom_torsion_site_symmetry_1
_geom_torsion_site_symmetry_2
_geom_torsion_site_symmetry_3
_geom_torsion_site_symmetry_4
N1 C1 C2 C3 -0.4(5) . . . .
C1 C2 C3 N2 0.2(5) . . . .
N3 C4 C5 C6 0.5(5) . . . .
N2 C4 C5 C6 -178.4(3) . . . .
C4 C5 C6 C8 -0.9(5) . . . .
C4 C5 C6 C7 178.2(3) . . . .
C8 C6 C7 O8 -175.5(4) . . . .
C5 C6 C7 O8 5.4(6) . . . .
C8 C6 C7 O7 2.3(5) . . . .
C5 C6 C7 O7 -176.8(3) . . . .
C5 C6 C8 C9 0.3(5) . . . .
C7 C6 C8 C9 -178.8(3) . . . .
C6 C8 C9 N3 0.8(5) . . . .
C6 C8 C9 N4 -179.7(3) . . . .
N4 C10 C11 C12 0.1(4) . . . .
C10 C11 C12 N5 0.2(5) . . . .
C2 C1 N1 N2 0.4(5) . . . .
C2 C1 N1 Zn1 178.4(3) . . . .
O4 Zn1 N1 C1 -65.0(4) . . . .
O1 Zn1 N1 C1 90.4(4) . . . .
N3 Zn1 N1 C1 -177.8(4) . . . .
N5 Zn1 N1 C1 -170.4(4) . . . .
O3 Zn1 N1 C1 38.9(4) . . . .
O4 Zn1 N1 N2 112.9(2) . . . .
O1 Zn1 N1 N2 -91.7(2) . . . .
N3 Zn1 N1 N2 0.1(2) . . . .
N5 Zn1 N1 N2 7.5(4) . . . .
O3 Zn1 N1 N2 -143.2(3) . . . .
C2 C3 N2 N1 0.0(4) . . . .
C2 C3 N2 C4 179.9(4) . . . .
C1 N1 N2 C3 -0.3(4) . . . .
Zn1 N1 N2 C3 -178.9(2) . . . .
C1 N1 N2 C4 179.9(3) . . . .
Zn1 N1 N2 C4 1.3(4) . . . .
N3 C4 N2 C3 177.7(4) . . . .
C5 C4 N2 C3 -3.4(6) . . . .
N3 C4 N2 N1 -2.5(4) . . . .
C5 C4 N2 N1 176.4(3) . . . .
C8 C9 N3 C4 -1.3(5) . . . .
N4 C9 N3 C4 179.2(3) . . . .
C8 C9 N3 Zn1 175.6(3) . . . .
N4 C9 N3 Zn1 -3.9(4) . . . .
C5 C4 N3 C9 0.6(5) . . . .
N2 C4 N3 C9 179.6(3) . . . .
C5 C4 N3 Zn1 -176.4(3) . . . .
N2 C4 N3 Zn1 2.6(4) . . . .
O4 Zn1 N3 C9 97.2(3) . . . .
O1 Zn1 N3 C9 -79.1(3) . . . .
N1 Zn1 N3 C9 -178.4(3) . . . .
N5 Zn1 N3 C9 5.9(3) . . . .
O3 Zn1 N3 C9 -116.2(3) . . . .
O4 Zn1 N3 C4 -85.9(3) . . . .
O1 Zn1 N3 C4 97.8(3) . . . .
N1 Zn1 N3 C4 -1.5(3) . . . .
N5 Zn1 N3 C4 -177.2(3) . . . .
O3 Zn1 N3 C4 60.7(3) . . . .
C11 C10 N4 N5 -0.3(4) . . . .
C11 C10 N4 C9 179.7(3) . . . .
N3 C9 N4 N5 -2.7(4) . . . .
C8 C9 N4 N5 177.8(3) . . . .
N3 C9 N4 C10 177.3(3) . . . .
C8 C9 N4 C10 -2.2(6) . . . .
C11 C12 N5 N4 -0.4(4) . . . .
C11 C12 N5 Zn1 169.5(3) . . . .
C10 N4 N5 C12 0.4(4) . . . .
C9 N4 N5 C12 -179.5(3) . . . .
C10 N4 N5 Zn1 -172.5(2) . . . .
C9 N4 N5 Zn1 7.5(4) . . . .
O4 Zn1 N5 C12 73.1(4) . . . .
O1 Zn1 N5 C12 -80.2(4) . . . .
N3 Zn1 N5 C12 -176.0(4) . . . .
N1 Zn1 N5 C12 176.5(4) . . . .
O3 Zn1 N5 C12 -39.5(5) . . . .
O4 Zn1 N5 N4 -117.7(2) . . . .
O1 Zn1 N5 N4 89.0(3) . . . .
N3 Zn1 N5 N4 -6.8(2) . . . .
N1 Zn1 N5 N4 -14.3(4) . . . .
O3 Zn1 N5 N4 129.7(3) . . . .
O2 N6 O1 Zn1 -172.3(4) . . . .
O3 N6 O1 Zn1 4.6(5) . . . .
O4 Zn1 O1 N6 35.2(5) . . . .
N3 Zn1 O1 N6 -152.3(3) . . . .
N1 Zn1 O1 N6 -77.9(3) . . . .
N5 Zn1 O1 N6 135.4(3) . . . .
O3 Zn1 O1 N6 -2.5(3) . . . .
O2 N6 O3 Zn1 173.0(5) . . . .
O1 N6 O3 Zn1 -3.8(4) . . . .
O4 Zn1 O3 N6 -160.9(3) . . . .
O1 Zn1 O3 N6 2.5(3) . . . .
N3 Zn1 O3 N6 50.8(4) . . . .
N1 Zn1 O3 N6 109.4(3) . . . .
N5 Zn1 O3 N6 -51.4(4) . . . .
O5 N7 O4 Zn1 -179.9(4) . . . .
O6 N7 O4 Zn1 -2.8(5) . . . .
O1 Zn1 O4 N7 30.8(4) . . . .
N3 Zn1 O4 N7 -141.1(3) . . . .
N1 Zn1 O4 N7 145.9(3) . . . .
N5 Zn1 O4 N7 -66.8(3) . . . .
O3 Zn1 O4 N7 61.3(3) . . . .
O8 C7 O7 C13 -3.3(6) . . . .
C6 C7 O7 C13 179.0(3) . . . .
C14 C13 O7 C7 -166.2(5) . . . .
O7 C13 C14 C15 -56.5(9) . . . .
C13 C14 C15 C16 179.1(6) . . . .
